data_7017429
loop_
_publ_author_name
'Roy, Suprakash'
'Javed, Saleem'
'Olmstead, Marilyn M.'
'Patra, Apurba K.'

_publ_section_title
;
 First structural example of a metal uncoordinated mesoionic
 imidazo[1,5-a]pyridine and its precursor intermediate copper complex: an
 insight to the catalytic cycle.
;
_journal_issue 48
_journal_name_full 'Dalton transactions (Cambridge, England : 2003)'
_journal_page_first 12866
_journal_page_last 12876
_journal_paper_doi 10.1039/c1dt11435b
_journal_volume 40
_journal_year 2011
_chemical_formula_sum 'C13 H12 Cl Cu N5 S'
_chemical_formula_weight 369.33
_chemical_name_systematic '[(pmtpm)Cu(N3)Cl]'
_space_group_IT_number 2
_symmetry_cell_setting triclinic
_symmetry_Int_Tables_number 2
_symmetry_space_group_name_Hall '-P 1'
_symmetry_space_group_name_H-M 'P -1'
_atom_sites_solution_hydrogens geom
_atom_sites_solution_primary direct
_atom_sites_solution_secondary difmap
_audit_creation_date 2010-08-11T11:55:58-00:00
_audit_creation_method 'WinGX routine CIF_UPDATE'
_cell_angle_alpha 89.315(10)
_cell_angle_beta 83.557(9)
_cell_angle_gamma 79.712(9)
_cell_formula_units_Z 2
_cell_length_a 6.950(2)
_cell_length_b 7.115(2)
_cell_length_c 14.846(5)
_cell_measurement_temperature 150(2)
_cell_volume 717.7(4)
_computing_cell_refinement 'SAINT (Bruker, 2006)'
_computing_data_collection 'Apex2 (Bruker, 2006)'
_computing_data_reduction 'SAINT (Bruker, 2006)'
_computing_molecular_graphics 'Ortep-3 for Windows (Farrugia, 1997)'
_computing_publication_material 'WinGX publication routines (Farrugia, 1999)'
_computing_structure_refinement 'SHELXL-97 (Sheldrick, 2008)'
_computing_structure_solution 'SHELXS-97 (Sheldrick, 2008)'
_diffrn_ambient_temperature 150(2)
_diffrn_measured_fraction_theta_full 0.997
_diffrn_measured_fraction_theta_max 0.997
_diffrn_radiation_monochromator graphite
_diffrn_radiation_probe x-ray
_diffrn_radiation_source 'fine-focus sealed tube'
_diffrn_radiation_type MoK\a
_diffrn_radiation_wavelength 0.71073
_diffrn_reflns_av_R_equivalents 0.0554
_diffrn_reflns_av_unetI/netI 0.057
_diffrn_reflns_limit_h_max 8
_diffrn_reflns_limit_h_min -8
_diffrn_reflns_limit_k_max 8
_diffrn_reflns_limit_k_min -8
_diffrn_reflns_limit_l_max 17
_diffrn_reflns_limit_l_min -17
_diffrn_reflns_number 8141
_diffrn_reflns_theta_full 24.68
_diffrn_reflns_theta_max 24.68
_diffrn_reflns_theta_min 1.38
_exptl_absorpt_coefficient_mu 1.849
_exptl_absorpt_correction_T_max 0.5181
_exptl_absorpt_correction_T_min 0.5123
_exptl_absorpt_correction_type cylinder
_exptl_crystal_colour Green
_exptl_crystal_density_diffrn 1.654
_exptl_crystal_density_method 'not measured'
_exptl_crystal_description Rectangular
_exptl_crystal_F_000 362
_exptl_crystal_size_max 0.33
_exptl_crystal_size_mid 0.30
_exptl_crystal_size_min 0.22
_exptl_crystal_size_rad 0.2000
_refine_diff_density_max 0.663
_refine_diff_density_min -0.448
_refine_diff_density_rms 0.095
_refine_ls_extinction_method none
_refine_ls_goodness_of_fit_ref 1.037
_refine_ls_hydrogen_treatment constr
_refine_ls_matrix_type full
_refine_ls_number_parameters 238
_refine_ls_number_reflns 2439
_refine_ls_number_restraints 0
_refine_ls_restrained_S_all 1.037
_refine_ls_R_factor_all 0.0576
_refine_ls_R_factor_gt 0.0405
_refine_ls_shift/su_max 0.001
_refine_ls_shift/su_mean 0
_refine_ls_structure_factor_coef Fsqd
_refine_ls_weighting_details 'calc w=1/[\s^2^(Fo^2^)+(0.0565P)^2^+0.0000P] where P=(Fo^2^+2Fc^2^)/3'
_refine_ls_weighting_scheme calc
_refine_ls_wR_factor_gt 0.0979
_refine_ls_wR_factor_ref 0.1054
_reflns_number_gt 1900
_reflns_number_total 2439
_reflns_threshold_expression >2\s(I)
_cod_data_source_file c1dt11435b.txt
_cod_data_source_block sr21
_cod_database_code 7017429
_exptl_absorpt_correction_t_ave 0.5155

loop_
_symmetry_equiv_pos_as_xyz
'x, y, z'
'-x, -y, -z'

loop_
_atom_site_label
_atom_site_type_symbol
_atom_site_fract_x
_atom_site_fract_y
_atom_site_fract_z
_atom_site_U_iso_or_equiv
_atom_site_adp_type
_atom_site_occupancy
_atom_site_symmetry_multiplicity
_atom_site_calc_flag
Cu1 Cu 0.20564(7) 0.70129(7) 0.75998(3) 0.02246(19) Uani 1 1 d
S1 S 0.30509(15) 0.47730(15) 0.64004(7) 0.0233(3) Uani 1 1 d
Cl1 Cl 0.32902(16) 0.48441(16) 0.87802(8) 0.0341(3) Uani 1 1 d
N3 N 0.4174(5) 0.8498(5) 0.7273(3) 0.0269(9) Uani 1 1 d
N4 N 0.5281(6) 0.8161(5) 0.6635(3) 0.0305(9) Uani 1 1 d
N5 N 0.6453(7) 0.7884(6) 0.5995(3) 0.0492(12) Uani 1 1 d
C7 C -0.0635(6) 0.4368(5) 0.7198(3) 0.0205(9) Uani 1 1 d
C12 C 0.1005(6) 0.3564(6) 0.6609(3) 0.0204(9) Uani 1 1 d
C10 C -0.0601(7) 0.0997(6) 0.6273(3) 0.0279(11) Uani 1 1 d
C9 C -0.2243(7) 0.1827(6) 0.6844(3) 0.0282(11) Uani 1 1 d
C11 C 0.1021(7) 0.1869(6) 0.6154(3) 0.0231(10) Uani 1 1 d
C8 C -0.2242(6) 0.3487(6) 0.7305(3) 0.0226(10) Uani 1 1 d
N2 N -0.0501(5) 0.6078(5) 0.7652(2) 0.0205(8) Uani 1 1 d
C6 C -0.1897(7) 0.7014(6) 0.8183(3) 0.0250(10) Uani 1 1 d
C5 C -0.1538(6) 0.8778(6) 0.8588(3) 0.0240(10) Uani 1 1 d
C1 C 0.0786(7) 1.0713(6) 0.8693(3) 0.0264(10) Uani 1 1 d
C3 C -0.2457(7) 1.1651(6) 0.9454(3) 0.0304(11) Uani 1 1 d
C4 C -0.2952(7) 1.0005(7) 0.9115(3) 0.0291(11) Uani 1 1 d
C2 C -0.0564(7) 1.1984(6) 0.9241(3) 0.0289(11) Uani 1 1 d
N1 N 0.0320(5) 0.9123(5) 0.8366(2) 0.0220(8) Uani 1 1 d
C13 C 0.2372(9) 0.6092(7) 0.5398(3) 0.0297(11) Uani 1 1 d
H7 H -0.307(6) 0.674(5) 0.837(3) 0.011(10) Uiso 1 1 d
H5 H -0.327(6) 0.396(5) 0.766(2) 0.007(10) Uiso 1 1 d
H4 H -0.336(6) 0.138(5) 0.690(2) 0.009(10) Uiso 1 1 d
H8 H -0.034(6) 1.319(6) 0.942(3) 0.028(12) Uiso 1 1 d
H2 H 0.194(6) 0.136(5) 0.583(3) 0.008(11) Uiso 1 1 d
H6 H -0.408(7) 0.967(6) 0.927(3) 0.022(12) Uiso 1 1 d
H3 H -0.060(7) -0.009(7) 0.593(3) 0.039(13) Uiso 1 1 d
H9 H 0.208(7) 1.097(6) 0.847(3) 0.028(12) Uiso 1 1 d
H10 H -0.335(7) 1.257(6) 0.982(3) 0.033(12) Uiso 1 1 d
H13 H 0.239(6) 0.532(6) 0.491(3) 0.025(12) Uiso 1 1 d
H14 H 0.120(8) 0.660(7) 0.548(3) 0.045(17) Uiso 1 1 d
H15 H 0.320(7) 0.684(6) 0.531(3) 0.034(14) Uiso 1 1 d

loop_
_atom_site_aniso_label
_atom_site_aniso_U_11
_atom_site_aniso_U_22
_atom_site_aniso_U_33
_atom_site_aniso_U_23
_atom_site_aniso_U_13
_atom_site_aniso_U_12
Cu1 0.0164(3) 0.0271(3) 0.0245(3) -0.0057(2) -0.0012(2) -0.0058(2)
S1 0.0179(5) 0.0281(6) 0.0243(6) -0.0036(5) -0.0006(5) -0.0056(4)
Cl1 0.0258(6) 0.0386(7) 0.0369(7) -0.0059(5) -0.0055(5) -0.0015(5)
N3 0.024(2) 0.032(2) 0.028(2) -0.0085(18) -0.0003(18) -0.0131(16)
N4 0.033(2) 0.026(2) 0.039(3) -0.0007(19) -0.010(2) -0.0182(18)
N5 0.050(3) 0.058(3) 0.046(3) -0.016(2) 0.009(2) -0.032(2)
C7 0.021(2) 0.019(2) 0.023(2) -0.0012(18) -0.0073(19) -0.0025(17)
C12 0.020(2) 0.023(2) 0.020(2) 0.0054(18) -0.0042(18) -0.0070(17)
C10 0.033(3) 0.023(2) 0.030(3) -0.001(2) -0.009(2) -0.006(2)
C9 0.026(3) 0.030(2) 0.033(3) 0.003(2) -0.007(2) -0.013(2)
C11 0.020(2) 0.023(2) 0.025(3) -0.003(2) -0.001(2) 0.0004(19)
C8 0.016(2) 0.024(2) 0.026(3) 0.000(2) -0.002(2) 0.0014(18)
N2 0.0153(18) 0.0243(18) 0.021(2) -0.0037(15) -0.0017(15) -0.0022(14)
C6 0.018(2) 0.031(2) 0.025(3) 0.002(2) 0.001(2) -0.0032(19)
C5 0.022(2) 0.028(2) 0.023(3) -0.0016(19) -0.0047(19) -0.0028(18)
C1 0.029(3) 0.023(2) 0.028(3) -0.002(2) -0.006(2) -0.005(2)
C3 0.036(3) 0.030(2) 0.021(3) -0.006(2) -0.002(2) 0.004(2)
C4 0.023(3) 0.036(3) 0.026(3) -0.004(2) -0.001(2) -0.001(2)
C2 0.039(3) 0.022(2) 0.026(3) 0.000(2) -0.010(2) -0.004(2)
N1 0.0198(19) 0.0257(19) 0.020(2) -0.0026(15) -0.0034(15) -0.0033(15)
C13 0.034(3) 0.032(3) 0.024(3) -0.005(2) -0.004(2) -0.011(3)

loop_
_atom_type_symbol
_atom_type_description
_atom_type_scat_dispersion_real
_atom_type_scat_dispersion_imag
_atom_type_scat_source
C C 0.0033 0.0016 'International Tables Vol C Tables 4.2.6.8 and 6.1.1.4'
H H 0 0 'International Tables Vol C Tables 4.2.6.8 and 6.1.1.4'
N N 0.0061 0.0033 'International Tables Vol C Tables 4.2.6.8 and 6.1.1.4'
S S 0.1246 0.1234 'International Tables Vol C Tables 4.2.6.8 and 6.1.1.4'
Cl Cl 0.1484 0.1585 'International Tables Vol C Tables 4.2.6.8 and 6.1.1.4'
Cu Cu 0.3201 1.2651 'International Tables Vol C Tables 4.2.6.8 and 6.1.1.4'

loop_
_geom_angle_atom_site_label_1
_geom_angle_atom_site_label_2
_geom_angle_atom_site_label_3
_geom_angle
N3 Cu1 N2 161.85(15)
N3 Cu1 N1 94.54(15)
N2 Cu1 N1 80.65(13)
N3 Cu1 S1 95.36(11)
N2 Cu1 S1 84.04(10)
N1 Cu1 S1 158.50(10)
N3 Cu1 Cl1 104.23(12)
N2 Cu1 Cl1 93.87(10)
N1 Cu1 Cl1 100.64(10)
S1 Cu1 Cl1 95.35(5)
C12 S1 C13 99.3(2)
C12 S1 Cu1 96.19(14)
C13 S1 Cu1 104.41(18)
N4 N3 Cu1 122.2(3)
N3 N4 N5 176.9(4)
C8 C7 C12 119.2(4)
C8 C7 N2 124.4(4)
C12 C7 N2 116.4(4)
C11 C12 C7 120.3(4)
C11 C12 S1 119.7(3)
C7 C12 S1 119.9(3)
C11 C10 C9 119.6(4)
C8 C9 C10 120.5(4)
C10 C11 C12 119.8(4)
C7 C8 C9 120.7(4)
C6 N2 C7 123.7(4)
C6 N2 Cu1 115.0(3)
C7 N2 Cu1 120.9(3)
N2 C6 C5 117.1(4)
N1 C5 C4 122.7(4)
N1 C5 C6 113.8(4)
C4 C5 C6 123.5(4)
N1 C1 C2 121.7(4)
C2 C3 C4 118.6(4)
C5 C4 C3 118.7(5)
C3 C2 C1 120.0(4)
C1 N1 C5 118.3(4)
C1 N1 Cu1 128.9(3)
C5 N1 Cu1 112.8(3)

loop_
_geom_bond_atom_site_label_1
_geom_bond_atom_site_label_2
_geom_bond_distance
Cu1 N3 1.975(4)
Cu1 N2 1.999(3)
Cu1 N1 2.022(3)
Cu1 S1 2.3634(13)
Cu1 Cl1 2.4468(14)
S1 C12 1.786(4)
S1 C13 1.812(5)
N3 N4 1.150(5)
N4 N5 1.174(6)
C7 C8 1.369(6)
C7 C12 1.395(6)
C7 N2 1.420(5)
C12 C11 1.387(6)
C10 C11 1.375(6)
C10 C9 1.387(6)
C9 C8 1.371(6)
N2 C6 1.271(5)
C6 C5 1.471(6)
C5 N1 1.361(5)
C5 C4 1.371(6)
C1 N1 1.342(5)
C1 C2 1.380(6)
C3 C2 1.379(7)
C3 C4 1.393(6)

loop_
_geom_torsion_atom_site_label_1
_geom_torsion_atom_site_label_2
_geom_torsion_atom_site_label_3
_geom_torsion_atom_site_label_4
_geom_torsion
N3 Cu1 S1 C12 -174.19(17)
N2 Cu1 S1 C12 -12.42(16)
N1 Cu1 S1 C12 -57.1(3)
Cl1 Cu1 S1 C12 80.93(13)
N3 Cu1 S1 C13 -72.9(2)
N2 Cu1 S1 C13 88.9(2)
N1 Cu1 S1 C13 44.2(3)
Cl1 Cu1 S1 C13 -177.8(2)
N2 Cu1 N3 N4 -83.2(6)
N1 Cu1 N3 N4 -156.9(4)
S1 Cu1 N3 N4 4.0(4)
Cl1 Cu1 N3 N4 100.9(4)
Cu1 N3 N4 N5 -18E1(10)
C8 C7 C12 C11 -1.5(6)
N2 C7 C12 C11 178.4(4)
C8 C7 C12 S1 175.7(3)
N2 C7 C12 S1 -4.3(5)
C13 S1 C12 C11 84.1(4)
Cu1 S1 C12 C11 -170.1(3)
C13 S1 C12 C7 -93.2(4)
Cu1 S1 C12 C7 12.6(3)
C11 C10 C9 C8 -1.3(7)
C9 C10 C11 C12 0.3(7)
C7 C12 C11 C10 1.2(6)
S1 C12 C11 C10 -176.1(3)
C12 C7 C8 C9 0.5(6)
N2 C7 C8 C9 -179.5(4)
C10 C9 C8 C7 1.0(7)
C8 C7 N2 C6 -2.7(6)
C12 C7 N2 C6 177.3(4)
C8 C7 N2 Cu1 170.2(3)
C12 C7 N2 Cu1 -9.8(5)
N3 Cu1 N2 C6 -83.2(6)
N1 Cu1 N2 C6 -7.4(3)
S1 Cu1 N2 C6 -172.2(3)
Cl1 Cu1 N2 C6 92.8(3)
N3 Cu1 N2 C7 103.3(5)
N1 Cu1 N2 C7 179.1(3)
S1 Cu1 N2 C7 14.3(3)
Cl1 Cu1 N2 C7 -80.7(3)
C7 N2 C6 C5 -178.9(3)
Cu1 N2 C6 C5 7.8(5)
N2 C6 C5 N1 -3.0(6)
N2 C6 C5 C4 174.8(4)
N1 C5 C4 C3 -1.4(7)
C6 C5 C4 C3 -179.1(4)
C2 C3 C4 C5 0.3(7)
C4 C3 C2 C1 0.9(7)
N1 C1 C2 C3 -1.1(7)
C2 C1 N1 C5 0.0(6)
C2 C1 N1 Cu1 -177.2(3)
C4 C5 N1 C1 1.3(6)
C6 C5 N1 C1 179.2(4)
C4 C5 N1 Cu1 178.9(3)
C6 C5 N1 Cu1 -3.2(4)
N3 Cu1 N1 C1 -14.8(4)
N2 Cu1 N1 C1 -177.2(4)
S1 Cu1 N1 C1 -132.0(3)
Cl1 Cu1 N1 C1 90.6(4)
N3 Cu1 N1 C5 167.8(3)
N2 Cu1 N1 C5 5.5(3)
S1 Cu1 N1 C5 50.6(5)
Cl1 Cu1 N1 C5 -86.7(3)
